data_7232524
loop_
_publ_author_name
'Khavasi, Hamid Reza'
'Rahimi, Narjes'

_publ_section_title
;
 Lone pair&#x22EF;\p interaction versus \s-hole appearance in metal-bonded
 halogens
;
_journal_issue 18
_journal_name_full CrystEngComm
_journal_page_first 2929
_journal_paper_doi 10.1039/C8CE01795F
_journal_volume 21
_journal_year 2019
_chemical_formula_sum 'C22 H14 Br2 F4 N6 O2 Zn'
_chemical_formula_weight 695.58
_space_group_IT_number 5
_space_group_name_Hall 'C 2y'
_space_group_name_H-M_alt 'C 1 2 1'
_symmetry_cell_setting monoclinic
_symmetry_space_group_name_Hall 'C 2y'
_symmetry_space_group_name_H-M 'C 1 2 1'
_atom_sites_solution_hydrogens geom
_atom_sites_solution_primary direct
_atom_sites_solution_secondary difmap
_audit_creation_method SHELXL-97
_audit_update_record
;
2017-12-15 deposited with the CCDC.    2019-03-21 downloaded from the CCDC.
;
_cell_angle_alpha 90.00
_cell_angle_beta 100.303(11)
_cell_angle_gamma 90.00
_cell_formula_units_Z 2
_cell_length_a 13.6221(18)
_cell_length_b 5.5070(10)
_cell_length_c 16.919(2)
_cell_measurement_reflns_used 5748
_cell_measurement_temperature 298(2)
_cell_measurement_theta_max 27.00
_cell_measurement_theta_min 2.45
_cell_volume 1248.7(3)
_computing_cell_refinement 'X-Area 1.31 (Stoe & Cie GmbH, 2005)'
_computing_data_collection 'X-Area 1.31 (Stoe & Cie GmbH, 2005)'
_computing_data_reduction 'X-Area 1.31 (Stoe & Cie GmbH, 2005)'
_computing_molecular_graphics 'ORTEP-3 for Windows (Farrugia, 1997)'
_computing_publication_material 'WinGX (Farrugia, 1999)'
_computing_structure_refinement 'SHELXL-97 (Sheldrick, 1997)'
_computing_structure_solution 'SHELXS-97 (Sheldrick, 1990)'
_diffrn_ambient_temperature 298(2)
_diffrn_detector_area_resol_mean '0.15 mm'
_diffrn_measured_fraction_theta_full 0.997
_diffrn_measured_fraction_theta_max 0.997
_diffrn_measurement_device_type 'STOE IPDS 2T'
_diffrn_measurement_method 'rotation method'
_diffrn_radiation_monochromator graphite
_diffrn_radiation_source 'fine-focus sealed tube'
_diffrn_radiation_type MoK\a
_diffrn_radiation_wavelength 0.71073
_diffrn_reflns_av_R_equivalents 0.0782
_diffrn_reflns_av_sigmaI/netI 0.0812
_diffrn_reflns_limit_h_max 17
_diffrn_reflns_limit_h_min -17
_diffrn_reflns_limit_k_max 7
_diffrn_reflns_limit_k_min -7
_diffrn_reflns_limit_l_max 21
_diffrn_reflns_limit_l_min -21
_diffrn_reflns_number 5748
_diffrn_reflns_theta_full 27.00
_diffrn_reflns_theta_max 27.00
_diffrn_reflns_theta_min 2.45
_diffrn_standards_number 0
_exptl_absorpt_coefficient_mu 4.246
_exptl_absorpt_correction_T_max 0.5310
_exptl_absorpt_correction_T_min 0.3812
_exptl_absorpt_correction_type numerical
_exptl_absorpt_process_details 'shape of crystal determined optically'
_exptl_crystal_colour colorless
_exptl_crystal_density_diffrn 1.850
_exptl_crystal_density_method 'not measured'
_exptl_crystal_description Prism
_exptl_crystal_F_000 680
_exptl_crystal_size_max 0.50
_exptl_crystal_size_mid 0.20
_exptl_crystal_size_min 0.15
_refine_diff_density_max 0.972
_refine_diff_density_min -0.970
_refine_diff_density_rms 0.194
_refine_ls_abs_structure_details 'Flack H D (1983), Acta Cryst. A39, 876-881'
_refine_ls_abs_structure_Flack 0.00(1)
_refine_ls_extinction_method none
_refine_ls_goodness_of_fit_ref 1.010
_refine_ls_hydrogen_treatment constr
_refine_ls_matrix_type full
_refine_ls_number_parameters 163
_refine_ls_number_reflns 2714
_refine_ls_number_restraints 1
_refine_ls_restrained_S_all 1.010
_refine_ls_R_factor_all 0.0710
_refine_ls_R_factor_gt 0.0615
_refine_ls_shift/su_max 0.001
_refine_ls_shift/su_mean 0.000
_refine_ls_structure_factor_coef Fsqd
_refine_ls_weighting_details 'calc w=1/[\s^2^(Fo^2^)+(0.1516P)^2^+0.0000P] where P=(Fo^2^+2Fc^2^)/3'
_refine_ls_weighting_scheme calc
_refine_ls_wR_factor_gt 0.1342
_refine_ls_wR_factor_ref 0.1512
_reflns_number_gt 2640
_reflns_number_total 2714
_reflns_threshold_expression >2sigma(I)
_cod_data_source_file c8ce01795f2.cif
_cod_data_source_block 2
_cod_depositor_comments
;
The following automatic conversions were performed:

'_symmetry_cell_setting' value 'Monoclinic' changed to 'monoclinic'
according to
/home/data/users/saulius/crontab/automatic-downloads/rss-feeds/RSC/lib/dictionaries/cif_core.dic
dictionary named 'cif_core.dic' version 2.4.2 from 2011-04-26.

Automatic conversion script
Id: cif_fix_values 4973 2017-02-22 13:04:09Z antanas 

 Adding full bibliography for 7232524--7232526.cif.
;
_cod_original_cell_volume 1248.8(3)
_cod_original_sg_symbol_H-M C2
_cod_original_formula_sum 'C22 H14 Br2 F4 N6 O2 Zn1'
_cod_database_code 7232524

loop_
_symmetry_equiv_pos_as_xyz
'x, y, z'
'-x, y, -z'
'x+1/2, y+1/2, z'
'-x+1/2, y+1/2, -z'

loop_
_atom_site_label
_atom_site_type_symbol
_atom_site_fract_x
_atom_site_fract_y
_atom_site_fract_z
_atom_site_U_iso_or_equiv
_atom_site_adp_type
_atom_site_occupancy
_atom_site_symmetry_multiplicity
_atom_site_calc_flag
_atom_site_refinement_flags
C1 C 0.5812(15) 0.603(6) 0.3311(15) 0.048(7) Uani 1 1 d .
H1 H 0.6424 0.6578 0.3214 0.095 Uiso 1 1 calc R
C2 C 0.5857(14) 0.425(5) 0.3889(12) 0.048(6) Uani 1 1 d .
H2 H 0.6457 0.3579 0.4147 0.073 Uiso 1 1 calc R
C3 C 0.4165(12) 0.458(4) 0.3598(11) 0.043(5) Uani 1 1 d .
H3 H 0.3547 0.4049 0.3689 0.052 Uiso 1 1 calc R
C4 C 0.4166(15) 0.622(4) 0.3047(11) 0.044(4) Uani 1 1 d .
C5 C 0.320(2) 0.727(5) 0.2579(14) 0.046(7) Uani 1 1 d .
C6 C 0.2764(19) 1.056(3) 0.1593(11) 0.042(6) Uani 1 1 d .
C7 C 0.3192(17) 1.248(4) 0.1227(14) 0.046(6) Uani 1 1 d .
C8 C 0.260(2) 1.424(6) 0.0767(14) 0.046(7) Uani 1 1 d .
H8 H 0.2894 1.5489 0.0525 0.095 Uiso 1 1 calc R
C9 C 0.161(3) 1.411(6) 0.0677(12) 0.047(10) Uani 1 1 d .
H9 H 0.1216 1.5287 0.0374 0.108 Uiso 1 1 calc R
C10 C 0.115(2) 1.226(4) 0.1030(11) 0.045(6) Uani 1 1 d .
C11 C 0.172(2) 1.054(5) 0.1492(12) 0.042(7) Uani 1 1 d .
H11 H 0.1401 0.9339 0.1743 0.082 Uiso 1 1 calc R
N1 N 0.5037(16) 0.703(4) 0.2886(11) 0.051(6) Uani 1 1 d .
N2 N 0.4981(11) 0.356(3) 0.4050(9) 0.049(4) Uani 1 1 d .
N3 N 0.3433(13) 0.917(4) 0.2090(10) 0.052(5) Uani 1 1 d .
H3A H 0.4055 0.9486 0.2107 0.080 Uiso 1 1 calc R
O1 O 0.2412(12) 0.670(3) 0.2688(9) 0.068(4) Uani 1 1 d .
Zn1 Zn 0.5000 0.1177(5) 0.5000 0.0555(10) Uani 1 2 d S
F1 F 0.4176(13) 1.255(3) 0.1293(10) 0.057(5) Uani 1 1 d .
F2 F 0.0141(14) 1.222(3) 0.0964(10) 0.058(5) Uani 1 1 d .
Br1 Br 0.34738(15) -0.0795(4) 0.47732(17) 0.0760(9) Uani 1 1 d .

loop_
_atom_site_aniso_label
_atom_site_aniso_U_11
_atom_site_aniso_U_22
_atom_site_aniso_U_33
_atom_site_aniso_U_23
_atom_site_aniso_U_13
_atom_site_aniso_U_12
C1 0.034(10) 0.050(2) 0.058(16) 0.001(18) 0.001(11) -0.002(13)
C2 0.039(10) 0.044(13) 0.060(12) 0.005(13) 0.003(9) -0.004(11)
C3 0.035(9) 0.049(12) 0.049(11) -0.008(11) 0.001(8) -0.004(8)
C4 0.040(12) 0.039(9) 0.052(11) -0.007(10) 0.002(9) -0.004(9)
C5 0.044(2) 0.039(15) 0.052(14) 0.002(12) 0.004(14) -0.004(14)
C6 0.039(16) 0.043(12) 0.042(11) 0.001(8) -0.001(11) -0.006(10)
C7 0.041(16) 0.047(12) 0.046(11) 0.003(8) -0.004(11) -0.005(10)
C8 0.041(2) 0.052(13) 0.043(14) -0.005(14) 0.003(14) 0.001(19)
C9 0.046(3) 0.050(16) 0.042(11) -0.003(13) -0.001(14) 0.005(2)
C10 0.038(2) 0.045(13) 0.049(10) 0.004(10) 0.001(12) -0.001(13)
C11 0.041(19) 0.041(19) 0.043(10) 0.005(11) 0.002(11) -0.006(14)
N1 0.036(14) 0.052(14) 0.062(12) -0.003(11) 0.001(11) -0.003(12)
N2 0.037(8) 0.048(10) 0.058(10) -0.004(7) 0.000(7) -0.001(6)
N3 0.048(10) 0.051(11) 0.052(10) -0.007(12) -0.005(8) -0.005(12)
O1 0.056(9) 0.076(11) 0.076(10) 0.017(8) 0.022(8) 0.005(7)
Zn1 0.0414(19) 0.0396(19) 0.082(3) 0.000 0.0018(18) 0.000
F1 0.050(13) 0.058(9) 0.061(12) 0.005(9) 0.003(11) -0.003(9)
F2 0.056(13) 0.053(12) 0.058(11) 0.003(10) -0.006(10) 0.006(10)
Br1 0.0498(12) 0.0529(12) 0.121(2) -0.0133(15) 0.0039(12) -0.0110(11)

loop_
_atom_type_symbol
_atom_type_description
_atom_type_scat_dispersion_real
_atom_type_scat_dispersion_imag
_atom_type_scat_source
C C 0.0033 0.0016 'International Tables Vol C Tables 4.2.6.8 and 6.1.1.4'
H H 0.0000 0.0000 'International Tables Vol C Tables 4.2.6.8 and 6.1.1.4'
N N 0.0061 0.0033 'International Tables Vol C Tables 4.2.6.8 and 6.1.1.4'
O O 0.0106 0.0060 'International Tables Vol C Tables 4.2.6.8 and 6.1.1.4'
Zn Zn 0.2839 1.4301 'International Tables Vol C Tables 4.2.6.8 and 6.1.1.4'
F F 0.0171 0.0103 'International Tables Vol C Tables 4.2.6.8 and 6.1.1.4'
Br Br -0.2901 2.4595 'International Tables Vol C Tables 4.2.6.8 and 6.1.1.4'

loop_
_geom_angle_atom_site_label_1
_geom_angle_atom_site_label_2
_geom_angle_atom_site_label_3
_geom_angle
_geom_angle_site_symmetry_1
_geom_angle_site_symmetry_3
N1 C1 C2 129(2) . .
N1 C1 H1 115.5 . .
C2 C1 H1 115.5 . .
N2 C2 C1 114.9(17) . .
N2 C2 H2 122.5 . .
C1 C2 H2 122.6 . .
C4 C3 N2 126.1(18) . .
C4 C3 H3 117.0 . .
N2 C3 H3 117.0 . .
C3 C4 N1 119.4(19) . .
C3 C4 C5 121.8(19) . .
N1 C4 C5 119(2) . .
O1 C5 N3 127(2) . .
O1 C5 C4 123(2) . .
N3 C5 C4 109(2) . .
N3 C6 C7 114(2) . .
N3 C6 C11 128.6(19) . .
C7 C6 C11 116(2) . .
F1 C7 C6 119(2) . .
F1 C7 C8 120(2) . .
C6 C7 C8 121(2) . .
C9 C8 C7 120(3) . .
C9 C8 H8 120.0 . .
C7 C8 H8 120.0 . .
C8 C9 C10 121(3) . .
C8 C9 H9 119.5 . .
C10 C9 H9 119.5 . .
F2 C10 C11 119(2) . .
F2 C10 C9 120(2) . .
C11 C10 C9 120(3) . .
C10 C11 C6 121(2) . .
C10 C11 H11 119.3 . .
C6 C11 H11 119.3 . .
C1 N1 C4 114.1(19) . .
C2 N2 C3 116.3(16) . .
C2 N2 Zn1 117.0(11) . .
C3 N2 Zn1 126.6(14) . .
C6 N3 C5 126(2) . .
C6 N3 H3A 117.0 . .
C5 N3 H3A 117.0 . .
N2 Zn1 N2 101.4(8) 2_656 .
N2 Zn1 Br1 106.4(4) 2_656 2_656
N2 Zn1 Br1 108.2(4) . 2_656
N2 Zn1 Br1 108.2(4) 2_656 .
N2 Zn1 Br1 106.4(4) . .
Br1 Zn1 Br1 124.07(17) 2_656 .

loop_
_geom_bond_atom_site_label_1
_geom_bond_atom_site_label_2
_geom_bond_distance
_geom_bond_site_symmetry_2
C1 N1 1.29(3) .
C1 C2 1.38(3) .
C1 H1 0.9300 .
C2 N2 1.33(2) .
C2 H2 0.9300 .
C3 C4 1.30(3) .
C3 N2 1.35(2) .
C3 H3 0.9300 .
C4 N1 1.34(3) .
C4 C5 1.52(3) .
C5 O1 1.17(3) .
C5 N3 1.40(3) .
C6 N3 1.36(3) .
C6 C7 1.40(3) .
C6 C11 1.41(3) .
C7 F1 1.33(3) .
C7 C8 1.41(3) .
C8 C9 1.33(4) .
C8 H8 0.9300 .
C9 C10 1.39(4) .
C9 H9 0.9300 .
C10 F2 1.35(3) .
C10 C11 1.38(3) .
C11 H11 0.9300 .
N2 Zn1 2.071(15) .
N3 H3A 0.8600 .
Zn1 N2 2.070(15) 2_656
Zn1 Br1 2.316(2) 2_656
Zn1 Br1 2.316(2) .

loop_
_geom_torsion_atom_site_label_1
_geom_torsion_atom_site_label_2
_geom_torsion_atom_site_label_3
_geom_torsion_atom_site_label_4
_geom_torsion
_geom_torsion_site_symmetry_4
N1 C1 C2 N2 -3(5) .
N2 C3 C4 N1 0(3) .
N2 C3 C4 C5 -179.2(17) .
C3 C4 C5 O1 1(4) .
N1 C4 C5 O1 -179(2) .
C3 C4 C5 N3 173.9(17) .
N1 C4 C5 N3 -6(3) .
N3 C6 C7 F1 10(3) .
C11 C6 C7 F1 -179(2) .
N3 C6 C7 C8 -173(2) .
C11 C6 C7 C8 -2(3) .
F1 C7 C8 C9 178(2) .
C6 C7 C8 C9 1(3) .
C7 C8 C9 C10 0(4) .
C8 C9 C10 F2 177(2) .
C8 C9 C10 C11 1(3) .
F2 C10 C11 C6 -178(2) .
C9 C10 C11 C6 -2(3) .
N3 C6 C11 C10 172.2(19) .
C7 C6 C11 C10 3(3) .
C2 C1 N1 C4 1(4) .
C3 C4 N1 C1 1(3) .
C5 C4 N1 C1 -180(2) .
C1 C2 N2 C3 4(3) .
C1 C2 N2 Zn1 -173.3(19) .
C4 C3 N2 C2 -3(3) .
C4 C3 N2 Zn1 173.9(14) .
C7 C6 N3 C5 174.4(19) .
C11 C6 N3 C5 5(3) .
O1 C5 N3 C6 -6(4) .
C4 C5 N3 C6 -179.3(17) .
C2 N2 Zn1 N2 90.1(17) 2_656
C3 N2 Zn1 N2 -86.6(14) 2_656
C2 N2 Zn1 Br1 -21.5(18) 2_656
C3 N2 Zn1 Br1 161.7(13) 2_656
C2 N2 Zn1 Br1 -156.9(16) .
C3 N2 Zn1 Br1 26.4(15) .
